data_1554890
loop_
_publ_author_name
'Shemet, Andrej'
'Sarlah, David'
'Carreira, Erick M.'

_publ_section_title
;
 Stereochemical studies of the opening of chloro vinyl epoxides: cyclic
 chloronium ions as intermediates.
;
_journal_issue 8
_journal_name_full 'Organic letters'
_journal_page_first 1878
_journal_page_last 1881
_journal_paper_doi 10.1021/acs.orglett.5b00558
_journal_volume 17
_journal_year 2015
_chemical_absolute_configuration ad
_chemical_formula_moiety 'C13 H16 Br Cl2 N O3'
_chemical_formula_sum 'C13 H16 Br Cl2 N O3'
_chemical_formula_weight 385.08
_chemical_name_systematic '(2R,4R,5R)-2,5-dichlorohexane-1,3-diyl bis((4-bromophenyl)carbamate)'
_space_group_crystal_system monoclinic
_space_group_IT_number 4
_space_group_name_Hall 'P 2yb'
_space_group_name_H-M_alt 'P 1 21 1'
_atom_sites_solution_hydrogens geom
_atom_sites_solution_primary direct
_audit_creation_date 2013-07-04
_audit_creation_method
;
  Olex2 1.2
  (compiled Apr  9 2013 14:10:59, GUI svn.r4458)
;
_cell_angle_alpha 90
_cell_angle_beta 107.952(4)
_cell_angle_gamma 90
_cell_formula_units_Z 2
_cell_length_a 10.669(3)
_cell_length_b 4.7706(14)
_cell_length_c 15.964(5)
_cell_measurement_reflns_used 7344
_cell_measurement_temperature 100
_cell_measurement_theta_max 27.58
_cell_measurement_theta_min 2.68
_cell_volume 773.0(4)
_computing_cell_refinement 'Bruker SAINT'
_computing_data_collection 'Bruker APEX2'
_computing_data_reduction 'Bruker SAINT'
_computing_molecular_graphics
;
O. V. Dolomanov, L. J. Bourhis, R. J. Gildea, J. A. K. Howard and H. Puschmann,
OLEX2: a complete structure solution, refinement and analysis program.
J. Appl. Cryst. (2009). 42, 339-341.
;
_computing_publication_material
;
O. V. Dolomanov, L. J. Bourhis, R. J. Gildea, J. A. K. Howard and H. Puschmann,
OLEX2: a complete structure solution, refinement and analysis program.
J. Appl. Cryst. (2009). 42, 339-341.
;
_computing_structure_refinement 'SHELXL-97 (Sheldrick, 2008)'
_computing_structure_solution 'SHELXS-97 (Sheldrick, 2008)'
_diffrn_ambient_temperature 100.0
_diffrn_detector 'Bruker APEX2 area detector'
_diffrn_detector_area_resol_mean 8.33
_diffrn_detector_type 'CCD area detector'
_diffrn_measured_fraction_theta_full 0.978
_diffrn_measured_fraction_theta_max 0.975
_diffrn_measurement_device 'kappa-stage diffractometer'
_diffrn_measurement_device_type 'Bruker Kappa Apex2 Duo'
_diffrn_measurement_method '\w and \f scans'
_diffrn_radiation_monochromator 'focusing graphite'
_diffrn_radiation_probe x-ray
_diffrn_radiation_type MoK\a
_diffrn_radiation_wavelength 0.71073
_diffrn_radiation_xray_symbol K-L~3~
_diffrn_reflns_av_R_equivalents 0.0315
_diffrn_reflns_av_unetI/netI 0.0482
_diffrn_reflns_Laue_measured_fraction_full 0.978
_diffrn_reflns_Laue_measured_fraction_max 0.975
_diffrn_reflns_limit_h_max 13
_diffrn_reflns_limit_h_min -13
_diffrn_reflns_limit_k_max 6
_diffrn_reflns_limit_k_min -6
_diffrn_reflns_limit_l_max 20
_diffrn_reflns_limit_l_min -20
_diffrn_reflns_number 13688
_diffrn_reflns_point_group_measured_fraction_full 0.980
_diffrn_reflns_point_group_measured_fraction_max 0.978
_diffrn_reflns_theta_full 25.242
_diffrn_reflns_theta_max 27.600
_diffrn_reflns_theta_min 2.007
_diffrn_source 'sealed tube'
_diffrn_standards_number 0
_exptl_absorpt_coefficient_mu 3.010
_exptl_absorpt_correction_T_max 0.7456
_exptl_absorpt_correction_T_min 0.6172
_exptl_absorpt_correction_type multi-scan
_exptl_absorpt_process_details
;
SADABS-2008/1 (Bruker,2008) was used for absorption correction.
wR2(int) was 0.0792 before and 0.0640 after correction.
The Ratio of minimum to maximum transmission is 0.8278.
The \l/2 correction factor is 0.0000.
;
_exptl_crystal_colour colourless
_exptl_crystal_colour_primary colourless
_exptl_crystal_density_diffrn 1.655
_exptl_crystal_description needle
_exptl_crystal_F_000 388
_exptl_crystal_size_max 0.25
_exptl_crystal_size_mid 0.035
_exptl_crystal_size_min 0.02
_refine_diff_density_max 0.293
_refine_diff_density_min -0.260
_refine_diff_density_rms 0.054
_refine_ls_abs_structure_details
;
 Flack x determined using 1323 quotients [(I+)-(I-)]/[(I+)+(I-)]
 (Parsons and Flack (2004), Acta Cryst. A60, s61).
;
_refine_ls_abs_structure_Flack 0.029(4)
_refine_ls_extinction_method none
_refine_ls_goodness_of_fit_ref 0.899
_refine_ls_hydrogen_treatment constr
_refine_ls_matrix_type full
_refine_ls_number_parameters 183
_refine_ls_number_reflns 3517
_refine_ls_number_restraints 1
_refine_ls_restrained_S_all 0.899
_refine_ls_R_factor_all 0.0266
_refine_ls_R_factor_gt 0.0214
_refine_ls_shift/su_max 0.002
_refine_ls_shift/su_mean 0.000
_refine_ls_structure_factor_coef Fsqd
_refine_ls_weighting_details
;
 w=1/[\s^2^(Fo^2^)]
 where P=(Fo^2^+2Fc^2^)/3
;
_refine_ls_weighting_scheme calc
_refine_ls_wR_factor_gt 0.0390
_refine_ls_wR_factor_ref 0.0399
_reflns_Friedel_coverage 0.792
_reflns_Friedel_fraction_full 0.984
_reflns_Friedel_fraction_max 0.982
_reflns_number_gt 3196
_reflns_number_total 3517
_reflns_threshold_expression 'I > 2\s(I)'
_cod_data_source_file ol5b00558_si_005.cif
_cod_data_source_block mo_ca010713_0ma
_cod_original_cell_volume 772.9(4)
_cod_database_code 1554890
_olex2_refinement_description
;
1. Fixed Uiso
 At 1.2 times of:
  All C(H) groups, All C(H,H) groups, All N(H) groups
 At 1.5 times of:
  All C(H,H,H) groups, All O(H) groups
2.a Ternary CH refined with riding coordinates:
 C3(H3A), C5(H5), C6(H6)
2.b Secondary CH2 refined with riding coordinates:
 C4(H4A,H4B), C7(H7A,H7B)
2.c Aromatic/amide H refined with riding coordinates:
 N1(H1), C9(H9), C10(H10), C12(H12), C13(H13)
2.d Idealised Me refined as rotating group:
 C1(H1A,H1B,H1C)
2.e Idealised tetrahedral OH refined as rotating group:
 O3(H3)
;
_shelx_estimated_absorpt_t_max 0.942
_shelx_estimated_absorpt_t_min 0.520
_shelx_space_group_comment
;
The symmetry employed for this shelxl refinement is uniquely defined
by the following loop, which should always be used as a source of
symmetry information in preference to the above space-group names.
They are only intended as comments.
;
_shelxl_version_number 2013-2

loop_
_space_group_symop_operation_xyz
'x, y, z'
'-x, y+1/2, -z'

loop_
_atom_site_label
_atom_site_type_symbol
_atom_site_fract_x
_atom_site_fract_y
_atom_site_fract_z
_atom_site_U_iso_or_equiv
_atom_site_adp_type
_atom_site_occupancy
_atom_site_site_symmetry_order
_atom_site_calc_flag
_atom_site_refinement_flags_posn
_atom_site_refinement_flags_adp
Br1 Br 0.74500(3) -0.26475(6) 0.48309(2) 0.01905(8) Uani 1 1 d . .
Cl1 Cl 0.14273(7) 1.32242(13) 0.03957(5) 0.01705(17) Uani 1 1 d . .
Cl2 Cl -0.17473(8) 1.40653(18) -0.30074(5) 0.0270(2) Uani 1 1 d . .
O1 O 0.33626(19) 0.8685(4) 0.10969(12) 0.0140(4) Uani 1 1 d . .
O2 O 0.52077(19) 0.6231(4) 0.11576(12) 0.0161(4) Uani 1 1 d . .
O3 O 0.2425(2) 1.3893(4) -0.12393(14) 0.0188(5) Uani 1 1 d . .
H3 H 0.3208 1.3446 -0.1184 0.028 Uiso 1 1 calc R U
N1 N 0.4148(2) 0.5761(5) 0.22013(14) 0.0130(5) Uani 1 1 d . .
H1 H 0.3460 0.6382 0.2339 0.016 Uiso 1 1 calc R U
C2 C 0.4937(3) 0.3754(6) 0.27776(18) 0.0124(6) Uani 1 1 d . .
C1 C 0.0248(3) 1.0879(7) -0.3218(2) 0.0234(8) Uani 1 1 d . .
H1A H -0.0326 0.9249 -0.3257 0.035 Uiso 1 1 calc R U
H1B H 0.1171 1.0287 -0.2997 0.035 Uiso 1 1 calc R U
H1C H 0.0075 1.1720 -0.3802 0.035 Uiso 1 1 calc R U
C3 C -0.0024(3) 1.3006(6) -0.25963(18) 0.0180(7) Uani 1 1 d . .
H3A H 0.0535 1.4693 -0.2591 0.022 Uiso 1 1 calc R U
C4 C 0.0233(3) 1.2036(7) -0.16514(16) 0.0183(6) Uani 1 1 d . .
H4A H -0.0283 1.0311 -0.1650 0.022 Uiso 1 1 calc R U
H4B H -0.0080 1.3496 -0.1322 0.022 Uiso 1 1 calc R U
C5 C 0.1692(3) 1.1441(6) -0.11777(18) 0.0144(6) Uani 1 1 d . .
H5 H 0.1981 0.9882 -0.1495 0.017 Uiso 1 1 calc R U
C6 C 0.1911(3) 1.0526(6) -0.02292(18) 0.0133(6) Uani 1 1 d . .
H6 H 0.1344 0.8849 -0.0239 0.016 Uiso 1 1 calc R U
C7 C 0.3323(3) 0.9702(6) 0.02353(18) 0.0148(6) Uani 1 1 d . .
H7A H 0.3610 0.8217 -0.0099 0.018 Uiso 1 1 calc R U
H7B H 0.3913 1.1340 0.0291 0.018 Uiso 1 1 calc R U
C8 C 0.4324(3) 0.6838(6) 0.14631(17) 0.0129(6) Uani 1 1 d . .
C9 C 0.4559(3) 0.2995(6) 0.35091(17) 0.0136(7) Uani 1 1 d . .
H9 H 0.3796 0.3808 0.3596 0.016 Uiso 1 1 calc R U
C10 C 0.5291(3) 0.1065(6) 0.41077(18) 0.0157(6) Uani 1 1 d . .
H10 H 0.5031 0.0551 0.4605 0.019 Uiso 1 1 calc R U
C11 C 0.6406(3) -0.0120(6) 0.39814(18) 0.0147(6) Uani 1 1 d . .
C12 C 0.6035(2) 0.2482(7) 0.26415(16) 0.0158(6) Uani 1 1 d . .
H12 H 0.6281 0.2933 0.2134 0.019 Uiso 1 1 calc R U
C13 C 0.6770(3) 0.0554(6) 0.32496(19) 0.0162(7) Uani 1 1 d . .
H13 H 0.7523 -0.0299 0.3160 0.019 Uiso 1 1 calc R U

loop_
_atom_site_aniso_label
_atom_site_aniso_U_11
_atom_site_aniso_U_22
_atom_site_aniso_U_33
_atom_site_aniso_U_23
_atom_site_aniso_U_13
_atom_site_aniso_U_12
Br1 0.01793(14) 0.02017(14) 0.01742(13) 0.00550(16) 0.00304(10) 0.00304(14)
Cl1 0.0159(4) 0.0160(4) 0.0201(4) -0.0011(3) 0.0068(3) 0.0033(3)
Cl2 0.0134(4) 0.0361(5) 0.0293(5) 0.0162(4) 0.0032(3) 0.0031(3)
O1 0.0130(11) 0.0168(10) 0.0126(10) 0.0046(8) 0.0046(8) 0.0044(8)
O2 0.0128(11) 0.0218(11) 0.0162(11) 0.0036(8) 0.0082(8) 0.0043(8)
O3 0.0129(11) 0.0197(11) 0.0249(12) 0.0071(9) 0.0073(9) 0.0003(8)
N1 0.0104(13) 0.0171(13) 0.0137(13) 0.0025(10) 0.0067(9) 0.0045(10)
C2 0.0112(15) 0.0127(15) 0.0113(15) 0.0013(11) 0.0004(11) -0.0012(11)
C1 0.0239(19) 0.0241(18) 0.0194(17) 0.0029(14) 0.0024(14) -0.0038(14)
C3 0.0090(15) 0.023(2) 0.0214(16) 0.0055(12) 0.0031(11) -0.0008(11)
C4 0.0152(15) 0.0218(17) 0.0188(14) 0.0068(15) 0.0067(11) 0.0021(13)
C5 0.0133(16) 0.0158(15) 0.0157(15) 0.0027(11) 0.0067(12) 0.0000(11)
C6 0.0121(15) 0.0118(14) 0.0169(16) -0.0014(12) 0.0055(12) 0.0002(11)
C7 0.0131(16) 0.0170(16) 0.0156(15) 0.0038(12) 0.0064(12) 0.0021(11)
C8 0.0128(15) 0.0129(18) 0.0118(14) -0.0016(12) 0.0021(10) -0.0007(11)
C9 0.0122(15) 0.0152(18) 0.0147(14) -0.0001(11) 0.0059(11) -0.0006(11)
C10 0.0172(16) 0.0180(15) 0.0132(15) -0.0014(12) 0.0068(12) -0.0032(12)
C11 0.0134(16) 0.0130(15) 0.0151(15) 0.0005(12) 0.0005(12) -0.0005(11)
C12 0.0174(14) 0.0183(14) 0.0143(13) 0.0042(16) 0.0086(10) 0.0003(15)
C13 0.0142(16) 0.0171(16) 0.0188(17) 0.0001(13) 0.0073(12) 0.0038(12)

loop_
_atom_type_symbol
_atom_type_description
_atom_type_scat_dispersion_real
_atom_type_scat_dispersion_imag
_atom_type_scat_source
C C 0.0033 0.0016 'International Tables Vol C Tables 4.2.6.8 and 6.1.1.4'
H H 0.0000 0.0000 'International Tables Vol C Tables 4.2.6.8 and 6.1.1.4'
N N 0.0061 0.0033 'International Tables Vol C Tables 4.2.6.8 and 6.1.1.4'
O O 0.0106 0.0060 'International Tables Vol C Tables 4.2.6.8 and 6.1.1.4'
Cl Cl 0.1484 0.1585 'International Tables Vol C Tables 4.2.6.8 and 6.1.1.4'
Br Br -0.2901 2.4595 'International Tables Vol C Tables 4.2.6.8 and 6.1.1.4'

loop_
_geom_angle_atom_site_label_1
_geom_angle_atom_site_label_2
_geom_angle_atom_site_label_3
_geom_angle
C8 O1 C7 115.4(2)
C5 O3 H3 109.5
C2 N1 H1 116.2
C8 N1 H1 116.2
C8 N1 C2 127.7(3)
C9 C2 N1 116.9(3)
C12 C2 N1 123.7(3)
C12 C2 C9 119.4(3)
H1A C1 H1B 109.5
H1A C1 H1C 109.5
H1B C1 H1C 109.5
C3 C1 H1A 109.5
C3 C1 H1B 109.5
C3 C1 H1C 109.5
Cl2 C3 H3A 108.2
C1 C3 Cl2 109.1(2)
C1 C3 H3A 108.2
C1 C3 C4 115.8(2)
C4 C3 Cl2 107.15(19)
C4 C3 H3A 108.2
C3 C4 H4A 109.0
C3 C4 H4B 109.0
C3 C4 C5 113.0(2)
H4A C4 H4B 107.8
C5 C4 H4A 109.0
C5 C4 H4B 109.0
O3 C5 C4 108.0(2)
O3 C5 H5 108.2
O3 C5 C6 112.6(2)
C4 C5 H5 108.2
C6 C5 C4 111.4(2)
C6 C5 H5 108.2
Cl1 C6 H6 107.8
C5 C6 Cl1 111.33(19)
C5 C6 H6 107.8
C7 C6 Cl1 109.08(19)
C7 C6 C5 112.8(2)
C7 C6 H6 107.8
O1 C7 C6 106.6(2)
O1 C7 H7A 110.4
O1 C7 H7B 110.4
C6 C7 H7A 110.4
C6 C7 H7B 110.4
H7A C7 H7B 108.6
O1 C8 N1 109.7(2)
O2 C8 O1 124.2(3)
O2 C8 N1 126.1(3)
C2 C9 H9 119.9
C10 C9 C2 120.3(3)
C10 C9 H9 119.9
C9 C10 H10 120.1
C9 C10 C11 119.9(3)
C11 C10 H10 120.1
C10 C11 Br1 119.7(2)
C13 C11 Br1 119.9(2)
C13 C11 C10 120.4(3)
C2 C12 H12 120.0
C13 C12 C2 119.9(3)
C13 C12 H12 120.0
C11 C13 C12 120.1(3)
C11 C13 H13 120.0
C12 C13 H13 120.0

loop_
_geom_bond_atom_site_label_1
_geom_bond_atom_site_label_2
_geom_bond_distance
Br1 C11 1.898(3)
Cl1 C6 1.799(3)
Cl2 C3 1.823(3)
O1 C7 1.447(3)
O1 C8 1.342(3)
O2 C8 1.222(3)
O3 H3 0.8400
O3 C5 1.428(3)
N1 H1 0.8800
N1 C2 1.412(3)
N1 C8 1.351(3)
C2 C9 1.395(4)
C2 C12 1.394(4)
C1 H1A 0.9800
C1 H1B 0.9800
C1 H1C 0.9800
C1 C3 1.508(4)
C3 H3A 1.0000
C3 C4 1.520(4)
C4 H4A 0.9900
C4 H4B 0.9900
C4 C5 1.533(4)
C5 H5 1.0000
C5 C6 1.523(4)
C6 H6 1.0000
C6 C7 1.511(4)
C7 H7A 0.9900
C7 H7B 0.9900
C9 H9 0.9500
C9 C10 1.382(4)
C10 H10 0.9500
C10 C11 1.387(4)
C11 C13 1.377(4)
C12 H12 0.9500
C12 C13 1.391(4)
C13 H13 0.9500

loop_
_geom_torsion_atom_site_label_1
_geom_torsion_atom_site_label_2
_geom_torsion_atom_site_label_3
_geom_torsion_atom_site_label_4
_geom_torsion
Br1 C11 C13 C12 -177.7(2)
Cl1 C6 C7 O1 60.1(2)
Cl2 C3 C4 C5 -172.4(2)
O3 C5 C6 Cl1 60.0(3)
O3 C5 C6 C7 -63.0(3)
N1 C2 C9 C10 -179.3(2)
N1 C2 C12 C13 179.1(3)
C2 N1 C8 O1 179.9(2)
C2 N1 C8 O2 0.7(5)
C2 C9 C10 C11 0.1(4)
C2 C12 C13 C11 0.6(4)
C1 C3 C4 C5 65.6(4)
C3 C4 C5 O3 54.9(3)
C3 C4 C5 C6 179.0(2)
C4 C5 C6 Cl1 -61.5(3)
C4 C5 C6 C7 175.5(2)
C5 C6 C7 O1 -175.7(2)
C7 O1 C8 O2 7.6(4)
C7 O1 C8 N1 -171.6(2)
C8 O1 C7 C6 153.4(2)
C8 N1 C2 C9 179.1(2)
C8 N1 C2 C12 -2.3(4)
C9 C2 C12 C13 -2.4(4)
C9 C10 C11 Br1 177.3(2)
C9 C10 C11 C13 -1.8(4)
C10 C11 C13 C12 1.5(4)
C12 C2 C9 C10 2.0(4)
